data_2013770
loop_
_publ_author_name
'Reglinski, John'
'Taylor, Michelle K'
'Kennedy, Alan R'

_publ_section_title
;
 <i>N</i>,<i>N</i>'-Bis(2-methoxybenzylidene) adducts of
 ethane-1,2-diamine, propane-1,3-diamine and butane-1,4-diamine
;
_journal_issue 3
_journal_name_full 'Acta Crystallographica Section C'
_journal_page_first o169
_journal_page_last o172
_journal_paper_doi 10.1107/S0108270104001404
_journal_volume 60
_journal_year 2004
_chemical_formula_iupac 'C19 H22 N2 O2'
_chemical_formula_moiety 'C19 H22 N2 O2'
_chemical_formula_sum 'C19 H22 N2 O2'
_chemical_formula_weight 310.39
_chemical_melting_point 75
_chemical_name_common MeSalpr
_chemical_name_systematic
;
N,N-bis(2-methoxybenzylidene)propane-1,3-diamine
;
_space_group_IT_number 2
_symmetry_cell_setting triclinic
_symmetry_space_group_name_Hall '-P 1'
_symmetry_space_group_name_H-M 'P -1'
_atom_sites_solution_hydrogens geom
_atom_sites_solution_primary direct
_atom_sites_solution_secondary difmap
_audit_creation_method SHELXL97
_cell_angle_alpha 101.140(2)
_cell_angle_beta 92.341(2)
_cell_angle_gamma 109.442(2)
_cell_formula_units_Z 2
_cell_length_a 8.8669(2)
_cell_length_b 9.9139(3)
_cell_length_c 10.2724(4)
_cell_measurement_reflns_used 3737
_cell_measurement_temperature 123(2)
_cell_measurement_theta_max 27.5
_cell_measurement_theta_min 2.0
_cell_volume 830.05(5)
_computing_cell_refinement 'DENZO and COLLECT'
_computing_data_collection 'DENZO (Otwinowski & Minor, 1997) and COLLECT (Nonius, 1998)'
_computing_data_reduction DENZO
_computing_molecular_graphics 'ORTEPII (Johnson, 1976) and PLATON (Spek 2003)'
_computing_publication_material SHELXL97
_computing_structure_refinement 'SHELXL97 (Sheldrick, 1997) and WinGX (Farrugia, 1997)'
_computing_structure_solution 'SHELXS97 (Sheldrick, 1997)'
_diffrn_ambient_temperature 123(2)
_diffrn_measured_fraction_theta_full 0.973
_diffrn_measured_fraction_theta_max 0.973
_diffrn_measurement_device_type 'Nonius Kappa CCD area-detector'
_diffrn_measurement_method '\f and \w'
_diffrn_radiation_monochromator graphite
_diffrn_radiation_source 'fine-focus sealed tube'
_diffrn_radiation_type MoK\a
_diffrn_radiation_wavelength 0.71073
_diffrn_reflns_av_R_equivalents 0.063
_diffrn_reflns_av_sigmaI/netI 0.0775
_diffrn_reflns_limit_h_max 11
_diffrn_reflns_limit_h_min -11
_diffrn_reflns_limit_k_max 12
_diffrn_reflns_limit_k_min -12
_diffrn_reflns_limit_l_max 13
_diffrn_reflns_limit_l_min -12
_diffrn_reflns_number 12958
_diffrn_reflns_theta_full 27.55
_diffrn_reflns_theta_max 27.55
_diffrn_reflns_theta_min 2.03
_diffrn_standards_decay_% 0
_diffrn_standards_number 0
_exptl_absorpt_coefficient_mu 0.081
_exptl_absorpt_correction_type none
_exptl_crystal_colour yellow
_exptl_crystal_density_diffrn 1.242
_exptl_crystal_density_meas ?
_exptl_crystal_density_method 'not measured'
_exptl_crystal_description prism
_exptl_crystal_F_000 332
_exptl_crystal_size_max 0.4
_exptl_crystal_size_mid 0.3
_exptl_crystal_size_min 0.2
_refine_diff_density_max 0.239
_refine_diff_density_min -0.215
_refine_ls_extinction_method none
_refine_ls_goodness_of_fit_ref 0.986
_refine_ls_hydrogen_treatment constr
_refine_ls_matrix_type full
_refine_ls_number_parameters 210
_refine_ls_number_reflns 3737
_refine_ls_number_restraints 0
_refine_ls_restrained_S_all 0.986
_refine_ls_R_factor_all 0.0963
_refine_ls_R_factor_gt 0.0468
_refine_ls_shift/su_max 0.000
_refine_ls_shift/su_mean 0.000
_refine_ls_structure_factor_coef Fsqd
_refine_ls_weighting_details 'w = 1/[\s^2^(Fo^2^)+(0.0622P)^2^] where P=(Fo^2^+2Fc^2^)/3'
_refine_ls_weighting_scheme calc
_refine_ls_wR_factor_gt 0.1042
_refine_ls_wR_factor_ref 0.1216
_reflns_number_gt 2279
_reflns_number_total 3737
_reflns_threshold_expression I>2\s(I)
_cod_data_source_file fg1727.cif
_cod_data_source_block II
_cod_depositor_comments
;
 Marking atoms 'Cg1' and 'Cg2' as dummy atoms.

 Antanas Vaitkus,
 2017-02-19

The following automatic conversions were performed:

'_exptl_crystal_density_meas' value 'not measured' was changed to '?'
- the value is perceived as not measured.

Automatic conversion script
Id: cif_fix_values 3008 2015-01-20 13:52:24Z robertas 
;
_cod_database_code 2013770

loop_
_symmetry_equiv_pos_as_xyz
'x, y, z'
'-x, -y, -z'

loop_
_atom_site_label
_atom_site_fract_x
_atom_site_fract_y
_atom_site_fract_z
_atom_site_U_iso_or_equiv
_atom_site_adp_type
_atom_site_calc_flag
_atom_site_refinement_flags
_atom_site_occupancy
_atom_site_disorder_assembly
_atom_site_disorder_group
_atom_site_type_symbol
O1 0.77317(12) 0.14374(12) 1.07537(10) 0.0282(3) Uani d . 1 . . O
O2 1.05404(13) 0.82837(12) 0.48211(10) 0.0335(3) Uani d . 1 . . O
N1 0.50559(15) 0.15505(14) 0.75501(12) 0.0241(3) Uani d . 1 . . N
N2 0.72851(15) 0.43107(14) 0.49220(12) 0.0269(3) Uani d . 1 . . N
C1 0.46774(19) 0.28801(17) 0.75720(15) 0.0250(4) Uani d . 1 . . C
H1A 0.5282 0.3644 0.8364 0.030 Uiso calc R 1 . . H
H1B 0.3513 0.2668 0.7636 0.030 Uiso calc R 1 . . H
C2 0.51246(18) 0.34378(17) 0.63030(15) 0.0241(4) Uani d . 1 . . C
H2A 0.4581 0.2639 0.5515 0.029 Uiso calc R 1 . . H
H2B 0.4726 0.4255 0.6274 0.029 Uiso calc R 1 . . H
C3 0.69278(18) 0.39654(18) 0.62193(15) 0.0269(4) Uani d . 1 . . C
H3A 0.7465 0.4850 0.6935 0.032 Uiso calc R 1 . . H
H3B 0.7357 0.3195 0.6358 0.032 Uiso calc R 1 . . H
C11 0.62244(17) 0.01624(17) 0.86792(14) 0.0219(4) Uani d . 1 . . C
C12 0.72085(17) 0.01728(17) 0.97853(14) 0.0228(4) Uani d . 1 . . C
C13 0.76131(19) -0.10518(18) 0.98533(15) 0.0280(4) Uani d . 1 . . C
H13 0.8282 -0.1042 1.0604 0.034 Uiso calc R 1 . . H
C14 0.7039(2) -0.22879(19) 0.88232(16) 0.0316(4) Uani d . 1 . . C
H14 0.7313 -0.3126 0.8876 0.038 Uiso calc R 1 . . H
C15 0.60735(19) -0.23176(18) 0.77203(16) 0.0293(4) Uani d . 1 . . C
H15 0.5694 -0.3165 0.7014 0.035 Uiso calc R 1 . . H
C16 0.56651(18) -0.10966(17) 0.76566(15) 0.0253(4) Uani d . 1 . . C
H16 0.4993 -0.1118 0.6903 0.030 Uiso calc R 1 . . H
C17 0.57997(17) 0.14626(17) 0.85944(15) 0.0226(4) Uani d . 1 . . C
H17 0.6093 0.2261 0.9347 0.027 Uiso calc R 1 . . H
C18 0.8520(2) 0.1415(2) 1.19883(15) 0.0340(4) Uani d . 1 . . C
H18A 0.7847 0.0593 1.2341 0.051 Uiso calc R 1 . . H
H18B 0.8696 0.2337 1.2632 0.051 Uiso calc R 1 . . H
H18C 0.9559 0.1300 1.1837 0.051 Uiso calc R 1 . . H
C21 0.87439(17) 0.59806(17) 0.36295(14) 0.0217(4) Uani d . 1 . . C
C22 0.98652(17) 0.73724(17) 0.36087(15) 0.0235(4) Uani d . 1 . . C
C23 1.02586(18) 0.77502(18) 0.24003(15) 0.0256(4) Uani d . 1 . . C
H23 1.0991 0.8698 0.2392 0.031 Uiso calc R 1 . . H
C24 0.95873(19) 0.67495(18) 0.12104(15) 0.0289(4) Uani d . 1 . . C
H24 0.9878 0.7007 0.0388 0.035 Uiso calc R 1 . . H
C25 0.8495(2) 0.53756(19) 0.12092(16) 0.0317(4) Uani d . 1 . . C
H25 0.8039 0.4688 0.0391 0.038 Uiso calc R 1 . . H
C26 0.80752(18) 0.50115(18) 0.24110(15) 0.0267(4) Uani d . 1 . . C
H26 0.7309 0.4074 0.2404 0.032 Uiso calc R 1 . . H
C27 0.83081(17) 0.55534(18) 0.48955(15) 0.0240(4) Uani d . 1 . . C
H27 0.8805 0.6225 0.5714 0.029 Uiso calc R 1 . . H
C28 1.1828(2) 0.9626(2) 0.48021(17) 0.0428(5) Uani d . 1 . . C
H28A 1.2697 0.9397 0.4357 0.064 Uiso calc R 1 . . H
H28B 1.2239 1.0176 0.5720 0.064 Uiso calc R 1 . . H
H28C 1.1423 1.0218 0.4317 0.064 Uiso calc R 1 . . H
Cg1 0.66373 -0.10698 0.87530(6) 0.01 Uiso dum . . . . .
Cg2 0.91709 0.63733 0.24115(6) 0.01 Uiso dum . . . . .

loop_
_atom_site_aniso_label
_atom_site_aniso_U_11
_atom_site_aniso_U_22
_atom_site_aniso_U_33
_atom_site_aniso_U_12
_atom_site_aniso_U_13
_atom_site_aniso_U_23
O1 0.0310(7) 0.0254(7) 0.0246(6) 0.0049(5) -0.0008(5) 0.0068(5)
O2 0.0337(7) 0.0264(7) 0.0281(6) -0.0067(5) 0.0009(5) 0.0091(5)
N1 0.0235(7) 0.0216(8) 0.0267(7) 0.0039(6) 0.0050(6) 0.0108(6)
N2 0.0262(8) 0.0248(8) 0.0313(8) 0.0066(6) 0.0068(6) 0.0129(6)
C1 0.0220(9) 0.0224(9) 0.0319(9) 0.0071(7) 0.0044(7) 0.0099(7)
C2 0.0228(9) 0.0207(9) 0.0287(8) 0.0048(7) 0.0024(6) 0.0103(7)
C3 0.0239(9) 0.0258(9) 0.0325(9) 0.0054(7) 0.0048(7) 0.0156(7)
C11 0.0190(8) 0.0207(9) 0.0257(8) 0.0030(7) 0.0076(6) 0.0101(7)
C12 0.0207(8) 0.0234(9) 0.0223(8) 0.0024(7) 0.0066(6) 0.0086(7)
C13 0.0263(9) 0.0314(10) 0.0285(9) 0.0092(8) 0.0044(7) 0.0133(8)
C14 0.0342(10) 0.0259(10) 0.0395(10) 0.0135(8) 0.0089(8) 0.0118(8)
C15 0.0315(10) 0.0227(9) 0.0307(9) 0.0065(8) 0.0062(7) 0.0037(7)
C16 0.0229(9) 0.0250(9) 0.0258(8) 0.0034(7) 0.0046(7) 0.0085(7)
C17 0.0197(8) 0.0199(9) 0.0242(8) 0.0013(7) 0.0051(6) 0.0047(7)
C18 0.0341(10) 0.0366(11) 0.0264(9) 0.0053(8) -0.0045(7) 0.0097(8)
C21 0.0164(8) 0.0227(9) 0.0283(9) 0.0072(7) 0.0049(6) 0.0097(7)
C22 0.0176(8) 0.0241(9) 0.0284(9) 0.0053(7) 0.0013(6) 0.0085(7)
C23 0.0225(9) 0.0253(9) 0.0308(9) 0.0058(7) 0.0070(7) 0.0139(7)
C24 0.0273(9) 0.0343(11) 0.0287(9) 0.0110(8) 0.0083(7) 0.0139(8)
C25 0.0318(10) 0.0290(10) 0.0298(9) 0.0060(8) 0.0048(7) 0.0040(8)
C26 0.0217(9) 0.0238(9) 0.0345(9) 0.0056(7) 0.0064(7) 0.0096(8)
C27 0.0187(8) 0.0241(9) 0.0282(8) 0.0045(7) 0.0004(7) 0.0089(7)
C28 0.0450(11) 0.0297(11) 0.0351(10) -0.0123(9) -0.0004(8) 0.0104(8)

loop_
_atom_type_symbol
_atom_type_description
_atom_type_scat_dispersion_real
_atom_type_scat_dispersion_imag
_atom_type_scat_source
C C 0.0033 0.0016 'International Tables Vol C Tables 4.2.6.8 and 6.1.1.4'
H H 0.0000 0.0000 'International Tables Vol C Tables 4.2.6.8 and 6.1.1.4'
O O 0.0106 0.0060 'International Tables Vol C Tables 4.2.6.8 and 6.1.1.4'
N N 0.0061 0.0033 'International Tables Vol C Tables 4.2.6.8 and 6.1.1.4'

loop_
_geom_angle_atom_site_label_1
_geom_angle_atom_site_label_2
_geom_angle_atom_site_label_3
_geom_angle
_geom_angle_publ_flag
C12 O1 C18 117.86(13) y
C22 O2 C28 116.49(12) y
C17 N1 C1 117.99(13) y
C27 N2 C3 118.37(13) y
N1 C1 C2 110.05(12) ?
N1 C1 H1A 109.7 ?
C2 C1 H1A 109.7 ?
N1 C1 H1B 109.7 ?
C2 C1 H1B 109.7 ?
H1A C1 H1B 108.2 ?
C3 C2 C1 112.78(12) ?
C3 C2 H2A 109.0 ?
C1 C2 H2A 109.0 ?
C3 C2 H2B 109.0 ?
C1 C2 H2B 109.0 ?
H2A C2 H2B 107.8 ?
N2 C3 C2 110.90(12) ?
N2 C3 H3A 109.5 ?
C2 C3 H3A 109.5 ?
N2 C3 H3B 109.5 ?
C2 C3 H3B 109.5 ?
H3A C3 H3B 108.0 ?
C16 C11 C12 118.70(14) ?
C16 C11 C17 120.75(14) y
C12 C11 C17 120.55(14) y
O1 C12 C13 123.50(14) y
O1 C12 C11 116.29(14) y
C13 C12 C11 120.22(14) ?
C14 C13 C12 119.84(15) ?
C14 C13 H13 120.1 ?
C12 C13 H13 120.1 ?
C15 C14 C13 120.84(16) ?
C15 C14 H14 119.6 ?
C13 C14 H14 119.6 ?
C14 C15 C16 119.25(16) ?
C14 C15 H15 120.4 ?
C16 C15 H15 120.4 ?
C15 C16 C11 121.15(15) ?
C15 C16 H16 119.4 ?
C11 C16 H16 119.4 ?
N1 C17 C11 122.23(14) y
N1 C17 H17 118.9 ?
C11 C17 H17 118.9 ?
O1 C18 H18A 109.5 ?
O1 C18 H18B 109.5 ?
H18A C18 H18B 109.5 ?
O1 C18 H18C 109.5 ?
H18A C18 H18C 109.5 ?
H18B C18 H18C 109.5 ?
C26 C21 C22 117.86(14) ?
C26 C21 C27 120.79(14) y
C22 C21 C27 121.34(14) y
O2 C22 C23 123.15(14) y
O2 C22 C21 116.56(13) y
C23 C22 C21 120.28(14) ?
C24 C23 C22 120.16(15) ?
C24 C23 H23 119.9 ?
C22 C23 H23 119.9 ?
C23 C24 C25 120.45(15) ?
C23 C24 H24 119.8 ?
C25 C24 H24 119.8 ?
C26 C25 C24 119.39(15) ?
C26 C25 H25 120.3 ?
C24 C25 H25 120.3 ?
C25 C26 C21 121.82(15) ?
C25 C26 H26 119.1 ?
C21 C26 H26 119.1 ?
N2 C27 C21 121.70(14) y
N2 C27 H27 119.1 ?
C21 C27 H27 119.1 ?
O2 C28 H28A 109.5 ?
O2 C28 H28B 109.5 ?
H28A C28 H28B 109.5 ?
O2 C28 H28C 109.5 ?
H28A C28 H28C 109.5 ?
H28B C28 H28C 109.5 ?

loop_
_geom_bond_atom_site_label_1
_geom_bond_atom_site_label_2
_geom_bond_site_symmetry_2
_geom_bond_distance
_geom_bond_publ_flag
O1 C12 . 1.3674(17) y
O1 C18 . 1.4307(17) y
O2 C22 . 1.3674(17) y
O2 C28 . 1.4404(19) y
N1 C17 . 1.2688(18) y
N1 C1 . 1.4609(19) y
N2 C27 . 1.270(2) y
N2 C3 . 1.4600(18) y
C1 C2 . 1.529(2) ?
C1 H1A . 0.99 ?
C1 H1B . 0.99 ?
C2 C3 . 1.520(2) ?
C2 H2A . 0.99 ?
C2 H2B . 0.99 ?
C3 H3A . 0.99 ?
C3 H3B . 0.99 ?
C11 C16 . 1.395(2) ?
C11 C12 . 1.400(2) ?
C11 C17 . 1.475(2) y
C12 C13 . 1.389(2) ?
C13 C14 . 1.386(2) ?
C13 H13 . 0.95 ?
C14 C15 . 1.382(2) ?
C14 H14 . 0.95 ?
C15 C16 . 1.386(2) ?
C15 H15 . 0.95 ?
C16 H16 . 0.95 ?
C17 H17 . 0.95 ?
C18 H18A . 0.98 ?
C18 H18B . 0.98 ?
C18 H18C . 0.98 ?
C21 C26 . 1.392(2) ?
C21 C22 . 1.412(2) ?
C21 C27 . 1.471(2) y
C22 C23 . 1.390(2) ?
C23 C24 . 1.382(2) ?
C23 H23 . 0.95 ?
C24 C25 . 1.383(2) ?
C24 H24 . 0.95 ?
C25 C26 . 1.383(2) ?
C25 H25 . 0.95 ?
C26 H26 . 0.95 ?
C27 H27 . 0.95 ?
C28 H28A . 0.98 ?
C28 H28B . 0.98 ?
C28 H28C . 0.98 ?

loop_
_geom_hbond_atom_site_label_D
_geom_hbond_atom_site_label_H
_geom_hbond_atom_site_label_A
_geom_hbond_site_symmetry_A
_geom_hbond_distance_DH
_geom_hbond_distance_HA
_geom_hbond_distance_DA
_geom_hbond_angle_DHA
_geom_hbond_publ_flag
C1 H1B Cg2 2_666 0.99 2.84 3.725 149 y
C23 H23 Cg1 2_766 0.95 3.05 3.944 157 y
C17 H17 Cg1 2_657 0.95 3.23 3.546 102 y

loop_
_geom_torsion_atom_site_label_1
_geom_torsion_atom_site_label_2
_geom_torsion_atom_site_label_3
_geom_torsion_atom_site_label_4
_geom_torsion
C17 N1 C1 C2 133.21(14)
N1 C1 C2 C3 -66.40(17)
C27 N2 C3 C2 128.37(15)
C1 C2 C3 N2 172.76(13)
C18 O1 C12 C13 -10.2(2)
C18 O1 C12 C11 170.25(13)
C16 C11 C12 O1 179.57(13)
C17 C11 C12 O1 0.0(2)
C16 C11 C12 C13 0.0(2)
C17 C11 C12 C13 -179.52(13)
O1 C12 C13 C14 -179.58(14)
C11 C12 C13 C14 -0.1(2)
C12 C13 C14 C15 0.4(2)
C13 C14 C15 C16 -0.7(2)
C14 C15 C16 C11 0.6(2)
C12 C11 C16 C15 -0.3(2)
C17 C11 C16 C15 179.23(13)
C1 N1 C17 C11 179.40(13)
C16 C11 C17 N1 -7.1(2)
C12 C11 C17 N1 172.39(13)
C28 O2 C22 C23 -6.3(2)
C28 O2 C22 C21 172.46(15)
C26 C21 C22 O2 -177.99(13)
C27 C21 C22 O2 1.2(2)
C26 C21 C22 C23 0.8(2)
C27 C21 C22 C23 179.94(13)
O2 C22 C23 C24 176.90(14)
C21 C22 C23 C24 -1.8(2)
C22 C23 C24 C25 1.3(2)
C23 C24 C25 C26 0.2(2)
C24 C25 C26 C21 -1.2(2)
C22 C21 C26 C25 0.7(2)
C27 C21 C26 C25 -178.42(14)
C3 N2 C27 C21 179.51(13)
C26 C21 C27 N2 -1.8(2)
C22 C21 C27 N2 179.08(14)
